data_9001269
loop_
_publ_author_name
'Smyth, J. R.'
'Madel, R. E.'
'McCormick, T. C.'
'Munoz, J. L.'
'Rossman, G. R.'

_publ_section_title
;
 Crystal-structure refinement of a F-bearing spessartine garnet
;
_journal_name_full 'American Mineralogist'
_journal_page_first 314
_journal_page_last 318
_journal_volume 75
_journal_year 1990
_chemical_formula_sum 'Al2.03 Ca0.06 F0.96 Fe0.39 H0.36 Mn2.67 O11.04 Si2.7'
_chemical_name_mineral Spessartine
_space_group_IT_number 230
_symmetry_space_group_name_Hall '-I 4bd 2c 3'
_symmetry_space_group_name_H-M 'I a -3 d'
_cell_angle_alpha 90
_cell_angle_beta 90
_cell_angle_gamma 90
_cell_formula_units_Z 8
_cell_length_a 11.628
_cell_length_b 11.628
_cell_length_c 11.628
_cell_volume 1572.226
_database_code_amcsd 0001299
_exptl_crystal_density_diffrn 4.197
_cod_original_formula_sum 'Mn2.67 Fe.39 Ca.06 Al2.03 Si2.7 O11.04 F.96 H.36'
_cod_database_code 9001269

loop_
_space_group_symop_operation_xyz
x,y,z
1/2+x,1/2+y,1/2+z
z,1/2-x,1/2+y
1/2+z,-x,+y
-y,1/2+z,1/2-x
1/2-y,+z,-x
x,1/2-y,1/2+z
1/2+x,-y,+z
-z,1/2+x,1/2-y
1/2-z,+x,-y
y,1/2-z,1/2+x
1/2+y,-z,+x
-x,1/2+y,1/2-z
1/2-x,+y,-z
3/4+x,1/4-z,3/4-y
1/4+x,3/4-z,1/4-y
3/4-z,1/4+y,3/4+x
1/4-z,3/4+y,1/4+x
3/4+y,1/4-x,3/4-z
1/4+y,3/4-x,1/4-z
3/4-x,1/4+z,3/4+y
1/4-x,3/4+z,1/4+y
3/4+z,1/4-y,3/4-x
1/4+z,3/4-y,1/4-x
3/4-y,1/4+x,3/4+z
1/4-y,3/4+x,1/4+z
1/4+x,1/4+z,1/4+y
3/4+x,3/4+z,3/4+y
1/4-z,1/4-y,1/4-x
3/4-z,3/4-y,3/4-x
1/4+y,1/4+x,1/4+z
3/4+y,3/4+x,3/4+z
1/4-x,1/4-z,1/4-y
3/4-x,3/4-z,3/4-y
1/4+z,1/4+y,1/4+x
3/4+z,3/4+y,3/4+x
1/4-y,1/4-x,1/4-z
3/4-y,3/4-x,3/4-z
1/2+z,x,1/2-y
+z,1/2+x,-y
1/2-y,-z,1/2+x
-y,1/2-z,+x
1/2+x,y,1/2-z
+x,1/2+y,-z
1/2-z,-x,1/2+y
-z,1/2-x,+y
1/2+y,z,1/2-x
+y,1/2+z,-x
1/2-x,-y,1/2+z
-x,1/2-y,+z
1/2-z,1/2+x,y
-z,+x,1/2+y
1/2+y,1/2-z,-x
+y,-z,1/2-x
1/2-x,1/2+y,z
-x,+y,1/2+z
1/2+z,1/2-x,-y
+z,-x,1/2-y
1/2-y,1/2+z,x
-y,+z,1/2+x
1/2+x,1/2-y,-z
+x,-y,1/2-z
3/4-x,3/4+z,1/4-y
1/4-x,1/4+z,3/4-y
3/4+z,3/4-y,1/4+x
1/4+z,1/4-y,3/4+x
3/4-y,3/4+x,1/4-z
1/4-y,1/4+x,3/4-z
3/4+x,3/4-z,1/4+y
1/4+x,1/4-z,3/4+y
3/4-z,3/4+y,1/4-x
1/4-z,1/4+y,3/4-x
3/4+y,3/4-x,1/4+z
1/4+y,1/4-x,3/4+z
1/4-x,3/4-z,3/4+y
3/4-x,1/4-z,1/4+y
1/4+z,3/4+y,3/4-x
3/4+z,1/4+y,1/4-x
1/4-y,3/4-x,3/4+z
3/4-y,1/4-x,1/4+z
1/4+x,3/4+z,3/4-y
3/4+x,1/4+z,1/4-y
1/4-z,3/4-y,3/4+x
3/4-z,1/4-y,1/4+x
1/4+y,3/4+x,3/4-z
3/4+y,1/4+x,1/4-z
-z,-x,-y
1/2-z,1/2-x,1/2-y
y,z,x
1/2+y,1/2+z,1/2+x
-x,-y,-z
1/2-x,1/2-y,1/2-z
z,x,y
1/2+z,1/2+x,1/2+y
-y,-z,-x
1/2-y,1/2-z,1/2-x

loop_
_atom_site_aniso_label
_atom_site_aniso_U_11
_atom_site_aniso_U_22
_atom_site_aniso_U_33
_atom_site_aniso_U_12
_atom_site_aniso_U_13
_atom_site_aniso_U_23
Mn 0.00452 0.00849 0.00849 0.00000 0.00000 0.00151
Fe1 0.00452 0.00849 0.00849 0.00000 0.00000 0.00151
Ca 0.00452 0.00849 0.00849 0.00000 0.00000 0.00151
Al1 0.00521 0.00521 0.00521 -0.00052 -0.00052 -0.00052
Fe2 0.00521 0.00521 0.00521 -0.00052 -0.00052 -0.00052
Si 0.00569 0.00418 0.00418 0.00000 0.00000 0.00000
Al2 0.00569 0.00418 0.00418 0.00000 0.00000 0.00000
O 0.00904 0.00781 0.00658 -0.00014 -0.00027 -0.00096
F 0.00904 0.00781 0.00658 -0.00014 -0.00027 -0.00096
O-H 0.00904 0.00781 0.00658 -0.00014 -0.00027 -0.00096

loop_
_atom_site_label
_atom_site_fract_x
_atom_site_fract_y
_atom_site_fract_z
_atom_site_occupancy
Mn 0.12500 0.00000 0.25000 0.89000
Fe1 0.12500 0.00000 0.25000 0.09000
Ca 0.12500 0.00000 0.25000 0.02000
Al1 0.00000 0.00000 0.00000 0.94000
Fe2 0.00000 0.00000 0.00000 0.06000
Si 0.37500 0.00000 0.25000 0.90000
Al2 0.37500 0.00000 0.25000 0.05000
O 0.03360 0.04810 0.65200 0.89000
F 0.03360 0.04810 0.65200 0.08000
O-H 0.03360 0.04810 0.65200 0.03000

loop_
_cod_changelog_entry_id
_cod_changelog_entry_author
_cod_changelog_entry_date
_cod_changelog_entry_text
1
;cod-tools version 3.10.1
Id: cif_fix_AMCSD_aniso_labels 10200 2024-08-01 14:09:44Z saulius
;
2024-08-02T12:20:00+03:00
;Changed the following '_atom_site_aniso_label' values:
'OH' -> 'O-H'
;
2
;cod-tools version 3.10.1
Id: cif_fix_AMCSD_atom_labels 10224 2024-08-07 11:09:31Z saulius
;
2024-08-07T19:38:10+03:00
;Changed the following '_atom_site_label' values:
the first duplicated label 'Fe'  converted to 'Fe1'
duplicated label 'Fe' at index 4 converted to 'Fe2'
the first duplicated label 'Al'  converted to 'Al1'
duplicated label 'Al' at index 6 converted to 'Al2'
;

loop_
_cod_related_entry_id
_cod_related_entry_database
_cod_related_entry_code
1 AMCSD 0001299
